data_7057576
loop_
_publ_author_name
'Xue, Li-Ping'
'Li, Zhao-Hao'
'Zhang, Ting'
'Cui, Jia-Jia'
'Gao, Yue'
'Yao, Jia-Xin'

_publ_section_title
;
 Construction of two Zn(ii)/Cd(ii) multifunctional coordination polymers
 with mixed ligands for catalytic and sensing properties
;
_journal_issue 17
_journal_name_full 'New Journal of Chemistry'
_journal_page_first 14203
_journal_paper_doi 10.1039/C8NJ02055H
_journal_volume 42
_journal_year 2018
_chemical_formula_sum 'C23 H20 N4 O7 S Zn'
_chemical_formula_weight 561.86
_space_group_crystal_system monoclinic
_space_group_IT_number 14
_space_group_name_Hall '-P 2yn'
_space_group_name_H-M_alt 'P 1 21/n 1'
_symmetry_space_group_name_Hall '-P 2yn'
_symmetry_space_group_name_H-M 'P 1 21/n 1'
_atom_sites_solution_hydrogens geom
_audit_creation_method SHELXL-2014/7
_audit_update_record
;
2018-01-04 deposited with the CCDC.
2018-07-17 downloaded from the CCDC.
;
_cell_angle_alpha 90
_cell_angle_beta 90.181(3)
_cell_angle_gamma 90
_cell_formula_units_Z 4
_cell_length_a 8.4936(3)
_cell_length_b 20.1361(6)
_cell_length_c 16.0228(4)
_cell_measurement_reflns_used 14147
_cell_measurement_temperature 293(2)
_cell_measurement_theta_max 26.2760
_cell_measurement_theta_min 3.6280
_cell_volume 2740.33(14)
_computing_structure_refinement 'SHELXL-2014/7 (Sheldrick, 2014)'
_diffrn_ambient_temperature 293(2)
_diffrn_measured_fraction_theta_full 0.993
_diffrn_measured_fraction_theta_max 0.993
_diffrn_measurement_device_type 'SuperNova, Single source at offset, EosS2'
_diffrn_measurement_method '\w scans'
_diffrn_radiation_type MoK\a
_diffrn_radiation_wavelength 0.71073
_diffrn_reflns_av_R_equivalents 0.0460
_diffrn_reflns_av_unetI/netI 0.0280
_diffrn_reflns_Laue_measured_fraction_full 0.993
_diffrn_reflns_Laue_measured_fraction_max 0.993
_diffrn_reflns_limit_h_max 10
_diffrn_reflns_limit_h_min -10
_diffrn_reflns_limit_k_max 23
_diffrn_reflns_limit_k_min -23
_diffrn_reflns_limit_l_max 18
_diffrn_reflns_limit_l_min -19
_diffrn_reflns_number 45371
_diffrn_reflns_point_group_measured_fraction_full 0.993
_diffrn_reflns_point_group_measured_fraction_max 0.993
_diffrn_reflns_theta_full 24.997
_diffrn_reflns_theta_max 24.997
_diffrn_reflns_theta_min 3.291
_exptl_absorpt_coefficient_mu 1.018
_exptl_absorpt_correction_T_max 1.00000
_exptl_absorpt_correction_T_min 0.80073
_exptl_absorpt_correction_type multi-scan
_exptl_absorpt_process_details
;
CrysAlisPro 1.171.38.41r (Rigaku Oxford Diffraction, 2015)
Empirical absorption correction using spherical harmonics,
 implemented in SCALE3 ABSPACK scaling algorithm.
;
_exptl_crystal_colour colourless
_exptl_crystal_density_diffrn 1.362
_exptl_crystal_description block
_exptl_crystal_F_000 1152
_exptl_crystal_size_max 0.350
_exptl_crystal_size_mid 0.320
_exptl_crystal_size_min 0.280
_refine_diff_density_max 1.140
_refine_diff_density_min -0.386
_refine_diff_density_rms 0.067
_refine_ls_extinction_method none
_refine_ls_goodness_of_fit_ref 1.071
_refine_ls_hydrogen_treatment constr
_refine_ls_matrix_type full
_refine_ls_number_parameters 326
_refine_ls_number_reflns 4781
_refine_ls_number_restraints 0
_refine_ls_restrained_S_all 1.071
_refine_ls_R_factor_all 0.0623
_refine_ls_R_factor_gt 0.0526
_refine_ls_shift/su_max 0.001
_refine_ls_shift/su_mean 0.000
_refine_ls_structure_factor_coef Fsqd
_refine_ls_weighting_details 'w=1/[\s^2^(Fo^2^)+(0.0430P)^2^+6.1300P] where P=(Fo^2^+2Fc^2^)/3'
_refine_ls_weighting_scheme calc
_refine_ls_wR_factor_gt 0.1219
_refine_ls_wR_factor_ref 0.1262
_reflns_Friedel_coverage 0.000
_reflns_number_gt 4114
_reflns_number_total 4781
_reflns_threshold_expression 'I > 2\s(I)'
_cod_data_source_file c8nj02055h2.cif
_cod_data_source_block 113-9
_cod_depositor_comments 'Adding full bibliography for 7057576--7057577.cif.'
_cod_database_code 7057576
_shelx_shelxl_version_number 2014/7
_shelx_space_group_comment
;
The symmetry employed for this shelxl refinement is uniquely defined
by the following loop, which should always be used as a source of
symmetry information in preference to the above space-group names.
They are only intended as comments.
;
_shelx_estimated_absorpt_t_min 0.717
_shelx_estimated_absorpt_t_max 0.764

loop_
_space_group_symop_operation_xyz
'x, y, z'
'-x+1/2, y+1/2, -z+1/2'
'-x, -y, -z'
'x-1/2, -y-1/2, z-1/2'

loop_
_atom_site_label
_atom_site_type_symbol
_atom_site_fract_x
_atom_site_fract_y
_atom_site_fract_z
_atom_site_U_iso_or_equiv
_atom_site_adp_type
_atom_site_occupancy
_atom_site_site_symmetry_order
_atom_site_calc_flag
_atom_site_refinement_flags_posn
_atom_site_refinement_flags_adp
Zn1 Zn 0.85861(5) 0.26628(2) 0.50556(3) 0.03555(16) Uani 1 1 d . .
S1 S 0.93256(11) 0.21059(5) 0.19781(6) 0.0391(3) Uani 1 1 d . .
O1 O 0.7271(3) 0.26616(13) 0.40209(14) 0.0352(6) Uani 1 1 d . .
O2 O 1.0387(3) 0.22058(16) 0.43624(16) 0.0487(8) Uani 1 1 d . .
O3 O 1.1850(3) 0.20247(17) 0.32295(17) 0.0536(8) Uani 1 1 d . .
O4 O 0.7321(4) 0.1876(2) 0.04899(19) 0.0772(12) Uani 1 1 d . .
O5 O 0.5181(3) 0.23664(15) 0.09938(16) 0.0456(7) Uani 1 1 d . .
O6 O 0.5894(4) 0.57143(15) 0.6558(2) 0.0595(9) Uani 1 1 d . .
O7 O -0.0745(4) 0.46624(16) 0.8475(2) 0.0693(10) Uani 1 1 d . .
N1 N 0.7408(4) 0.34915(15) 0.55612(18) 0.0342(7) Uani 1 1 d . .
N2 N 0.3542(6) 0.52028(19) 0.6714(3) 0.0835(16) Uani 1 1 d . .
N3 N 0.1323(5) 0.51865(19) 0.7965(3) 0.0796(15) Uani 1 1 d . .
N4 N -0.2305(4) 0.68809(16) 0.93731(18) 0.0369(7) Uani 1 1 d . .
C1 C 0.7714(4) 0.24915(17) 0.3278(2) 0.0267(8) Uani 1 1 d . .
C2 C 0.9209(4) 0.22835(18) 0.3038(2) 0.0314(8) Uani 1 1 d . .
C3 C 1.0491(4) 0.2173(2) 0.3594(2) 0.0369(9) Uani 1 1 d . .
C4 C 1.3179(5) 0.1909(3) 0.3780(3) 0.0678(15) Uani 1 1 d . .
H4A H 1.4013 0.1701 0.3474 0.102 Uiso 1 1 calc R U
H4B H 1.2862 0.1625 0.4230 0.102 Uiso 1 1 calc R U
H4C H 1.3541 0.2325 0.4002 0.102 Uiso 1 1 calc R U
C5 C 0.7366(4) 0.22913(17) 0.1858(2) 0.0301(8) Uani 1 1 d . .
C6 C 0.6678(4) 0.24935(17) 0.2574(2) 0.0286(8) Uani 1 1 d . .
H6 H 0.5628 0.2622 0.2605 0.034 Uiso 1 1 calc R U
C7 C 0.6581(5) 0.21703(19) 0.1034(2) 0.0368(9) Uani 1 1 d . .
C8 C 0.6074(4) 0.3711(2) 0.5224(2) 0.0369(9) Uani 1 1 d . .
H8 H 0.5683 0.3493 0.4755 0.044 Uiso 1 1 calc R U
C9 C 0.5241(5) 0.4244(2) 0.5532(2) 0.0408(9) Uani 1 1 d . .
H9 H 0.4306 0.4376 0.5279 0.049 Uiso 1 1 calc R U
C10 C 0.5811(5) 0.4578(2) 0.6218(3) 0.0425(10) Uani 1 1 d . .
C11 C 0.7186(5) 0.4343(2) 0.6584(3) 0.0521(11) Uani 1 1 d . .
H11 H 0.7600 0.4550 0.7055 0.063 Uiso 1 1 calc R U
C12 C 0.7927(5) 0.3803(2) 0.6245(3) 0.0491(11) Uani 1 1 d . .
H12 H 0.8836 0.3646 0.6503 0.059 Uiso 1 1 calc R U
C13 C 0.5087(6) 0.5212(2) 0.6533(3) 0.0509(11) Uani 1 1 d . .
C14 C 0.2556(7) 0.4613(3) 0.6849(4) 0.091(2) Uani 1 1 d . .
H14A H 0.1636 0.4635 0.6490 0.109 Uiso 1 1 calc R U
H14B H 0.3146 0.4218 0.6702 0.109 Uiso 1 1 calc R U
C15 C 0.2080(8) 0.4570(3) 0.7680(4) 0.091(2) Uani 1 1 d . .
H15A H 0.2989 0.4478 0.8030 0.109 Uiso 1 1 calc R U
H15B H 0.1347 0.4204 0.7740 0.109 Uiso 1 1 calc R U
C16 C 0.2277(8) 0.5786(2) 0.7809(5) 0.094(2) Uani 1 1 d . .
H16A H 0.1667 0.6178 0.7947 0.113 Uiso 1 1 calc R U
H16B H 0.3203 0.5780 0.8165 0.113 Uiso 1 1 calc R U
C17 C 0.2743(8) 0.5819(2) 0.6970(4) 0.098(2) Uani 1 1 d . .
H17A H 0.3449 0.6192 0.6894 0.118 Uiso 1 1 calc R U
H17B H 0.1824 0.5889 0.6619 0.118 Uiso 1 1 calc R U
C18 C -0.0039(5) 0.5177(2) 0.8345(3) 0.0497(11) Uani 1 1 d . .
C19 C -0.1719(6) 0.6197(3) 0.8208(3) 0.0612(13) Uani 1 1 d . .
H19 H -0.1879 0.6104 0.7646 0.073 Uiso 1 1 calc R U
C20 C -0.2480(6) 0.6720(2) 0.8575(3) 0.0556(12) Uani 1 1 d . .
H20 H -0.3155 0.6975 0.8248 0.067 Uiso 1 1 calc R U
C21 C -0.1307(6) 0.6509(2) 0.9821(3) 0.0571(13) Uani 1 1 d . .
H21 H -0.1147 0.6618 1.0378 0.069 Uiso 1 1 calc R U
C22 C -0.0513(6) 0.5979(3) 0.9500(3) 0.0648(14) Uani 1 1 d . .
H22 H 0.0163 0.5732 0.9836 0.078 Uiso 1 1 calc R U
C23 C -0.0723(5) 0.5814(2) 0.8674(3) 0.0448(10) Uani 1 1 d . .

loop_
_atom_site_aniso_label
_atom_site_aniso_U_11
_atom_site_aniso_U_22
_atom_site_aniso_U_33
_atom_site_aniso_U_23
_atom_site_aniso_U_13
_atom_site_aniso_U_12
Zn1 0.0339(3) 0.0480(3) 0.0247(2) -0.00341(19) -0.00866(18) 0.0047(2)
S1 0.0325(5) 0.0601(7) 0.0248(5) -0.0087(4) -0.0027(4) 0.0102(5)
O1 0.0311(13) 0.0536(17) 0.0211(13) -0.0017(11) -0.0028(10) 0.0082(12)
O2 0.0344(15) 0.086(2) 0.0253(15) -0.0010(14) -0.0069(11) 0.0120(14)
O3 0.0283(15) 0.095(2) 0.0379(16) -0.0030(15) -0.0020(12) 0.0162(15)
O4 0.083(2) 0.112(3) 0.0367(17) -0.0343(19) -0.0240(17) 0.055(2)
O5 0.0354(16) 0.076(2) 0.0255(14) -0.0032(13) -0.0108(11) 0.0015(14)
O6 0.075(2) 0.0407(18) 0.063(2) -0.0113(15) 0.0080(17) -0.0112(16)
O7 0.065(2) 0.049(2) 0.094(3) -0.0109(18) 0.0252(19) -0.0049(17)
N1 0.0358(17) 0.0393(18) 0.0275(16) -0.0026(13) -0.0012(13) -0.0047(14)
N2 0.085(3) 0.035(2) 0.131(4) -0.006(2) 0.058(3) -0.003(2)
N3 0.075(3) 0.037(2) 0.127(4) -0.015(2) 0.052(3) -0.004(2)
N4 0.0358(18) 0.0457(19) 0.0291(17) -0.0033(14) -0.0049(13) -0.0003(15)
C1 0.0314(19) 0.0278(19) 0.0209(17) -0.0004(13) -0.0036(14) -0.0013(14)
C2 0.0287(19) 0.042(2) 0.0233(18) -0.0025(16) -0.0049(15) 0.0014(16)
C3 0.029(2) 0.050(2) 0.032(2) -0.0022(17) -0.0033(16) 0.0045(17)
C4 0.029(2) 0.112(4) 0.062(3) 0.004(3) -0.010(2) 0.018(3)
C5 0.0333(19) 0.0290(19) 0.0280(18) 0.0008(15) -0.0058(15) 0.0021(15)
C6 0.0276(18) 0.032(2) 0.0264(18) 0.0013(14) -0.0016(14) 0.0040(14)
C7 0.043(2) 0.040(2) 0.028(2) -0.0019(16) -0.0108(17) 0.0066(18)
C8 0.039(2) 0.045(2) 0.0266(19) -0.0023(17) -0.0052(16) -0.0034(18)
C9 0.040(2) 0.041(2) 0.041(2) 0.0008(18) 0.0014(18) 0.0005(18)
C10 0.047(2) 0.042(2) 0.039(2) -0.0021(18) 0.0129(19) -0.0066(19)
C11 0.058(3) 0.058(3) 0.040(2) -0.018(2) -0.002(2) -0.005(2)
C12 0.044(2) 0.061(3) 0.043(2) -0.014(2) -0.0075(19) 0.001(2)
C13 0.070(3) 0.038(2) 0.045(3) -0.0017(19) 0.019(2) 0.000(2)
C14 0.090(4) 0.042(3) 0.140(6) -0.021(3) 0.055(4) -0.005(3)
C15 0.095(4) 0.039(3) 0.139(6) -0.011(3) 0.065(4) -0.001(3)
C16 0.101(5) 0.037(3) 0.144(6) -0.017(3) 0.066(4) -0.009(3)
C17 0.128(6) 0.033(3) 0.135(6) -0.006(3) 0.073(5) 0.005(3)
C18 0.049(3) 0.045(3) 0.056(3) -0.009(2) 0.003(2) -0.003(2)
C19 0.079(3) 0.073(3) 0.031(2) -0.014(2) -0.004(2) 0.018(3)
C20 0.071(3) 0.064(3) 0.033(2) -0.007(2) -0.012(2) 0.021(2)
C21 0.070(3) 0.061(3) 0.040(2) -0.017(2) -0.022(2) 0.024(2)
C22 0.071(3) 0.070(3) 0.054(3) -0.014(2) -0.025(2) 0.030(3)
C23 0.043(2) 0.041(2) 0.051(3) -0.005(2) 0.005(2) -0.0011(19)

loop_
_atom_type_symbol
_atom_type_description
_atom_type_scat_dispersion_real
_atom_type_scat_dispersion_imag
_atom_type_scat_source
C C 0.0033 0.0016 'International Tables Vol C Tables 4.2.6.8 and 6.1.1.4'
H H 0.0000 0.0000 'International Tables Vol C Tables 4.2.6.8 and 6.1.1.4'
N N 0.0061 0.0033 'International Tables Vol C Tables 4.2.6.8 and 6.1.1.4'
O O 0.0106 0.0060 'International Tables Vol C Tables 4.2.6.8 and 6.1.1.4'
S S 0.1246 0.1234 'International Tables Vol C Tables 4.2.6.8 and 6.1.1.4'
Zn Zn 0.2839 1.4301 'International Tables Vol C Tables 4.2.6.8 and 6.1.1.4'

loop_
_geom_angle_atom_site_label_1
_geom_angle_atom_site_label_2
_geom_angle_atom_site_label_3
_geom_angle
_geom_angle_site_symmetry_1
_geom_angle_site_symmetry_3
O1 Zn1 O5 171.74(11) . 4_666
O1 Zn1 O2 88.10(10) . .
O5 Zn1 O2 83.87(11) 4_666 .
O1 Zn1 N1 93.15(11) . .
O5 Zn1 N1 93.16(12) 4_666 .
O2 Zn1 N1 153.52(12) . .
O1 Zn1 N4 94.07(11) . 2_546
O5 Zn1 N4 90.06(12) 4_666 2_546
O2 Zn1 N4 106.11(12) . 2_546
N1 Zn1 N4 100.18(12) . 2_546
C5 S1 C2 90.41(17) . .
C1 O1 Zn1 126.8(2) . .
C3 O2 Zn1 127.1(2) . .
C3 O3 C4 116.4(3) . .
C7 O5 Zn1 131.5(2) . 4_565
C8 N1 C12 117.1(3) . .
C8 N1 Zn1 120.8(2) . .
C12 N1 Zn1 122.1(3) . .
C13 N2 C14 126.8(4) . .
C13 N2 C17 119.9(4) . .
C14 N2 C17 112.1(4) . .
C18 N3 C15 121.3(4) . .
C18 N3 C16 125.2(4) . .
C15 N3 C16 113.4(4) . .
C20 N4 C21 116.7(4) . .
C20 N4 Zn1 122.7(3) . 2_556
C21 N4 Zn1 120.6(3) . 2_556
O1 C1 C2 126.9(3) . .
O1 C1 C6 123.0(3) . .
C2 C1 C6 110.1(3) . .
C1 C2 C3 124.9(3) . .
C1 C2 S1 112.7(2) . .
C3 C2 S1 122.3(3) . .
O2 C3 O3 121.0(3) . .
O2 C3 C2 123.9(3) . .
O3 C3 C2 115.1(3) . .
O3 C4 H4A 109.5 . .
O3 C4 H4B 109.5 . .
H4A C4 H4B 109.5 . .
O3 C4 H4C 109.5 . .
H4A C4 H4C 109.5 . .
H4B C4 H4C 109.5 . .
C6 C5 C7 127.2(3) . .
C6 C5 S1 113.1(3) . .
C7 C5 S1 119.5(3) . .
C5 C6 C1 113.7(3) . .
C5 C6 H6 123.1 . .
C1 C6 H6 123.1 . .
O4 C7 O5 127.0(3) . .
O4 C7 C5 118.5(3) . .
O5 C7 C5 114.4(3) . .
N1 C8 C9 123.5(4) . .
N1 C8 H8 118.3 . .
C9 C8 H8 118.3 . .
C10 C9 C8 119.2(4) . .
C10 C9 H9 120.4 . .
C8 C9 H9 120.4 . .
C9 C10 C11 117.7(4) . .
C9 C10 C13 122.7(4) . .
C11 C10 C13 119.4(4) . .
C12 C11 C10 119.3(4) . .
C12 C11 H11 120.3 . .
C10 C11 H11 120.3 . .
N1 C12 C11 123.2(4) . .
N1 C12 H12 118.4 . .
C11 C12 H12 118.4 . .
O6 C13 N2 123.5(4) . .
O6 C13 C10 118.9(4) . .
N2 C13 C10 117.4(4) . .
C15 C14 N2 111.0(5) . .
C15 C14 H14A 109.4 . .
N2 C14 H14A 109.4 . .
C15 C14 H14B 109.4 . .
N2 C14 H14B 109.4 . .
H14A C14 H14B 108.0 . .
C14 C15 N3 111.8(5) . .
C14 C15 H15A 109.3 . .
N3 C15 H15A 109.3 . .
C14 C15 H15B 109.3 . .
N3 C15 H15B 109.3 . .
H15A C15 H15B 107.9 . .
C17 C16 N3 110.9(5) . .
C17 C16 H16A 109.5 . .
N3 C16 H16A 109.5 . .
C17 C16 H16B 109.5 . .
N3 C16 H16B 109.5 . .
H16A C16 H16B 108.1 . .
C16 C17 N2 111.0(5) . .
C16 C17 H17A 109.4 . .
N2 C17 H17A 109.4 . .
C16 C17 H17B 109.4 . .
N2 C17 H17B 109.4 . .
H17A C17 H17B 108.0 . .
O7 C18 N3 122.0(4) . .
O7 C18 C23 118.3(4) . .
N3 C18 C23 119.6(4) . .
C23 C19 C20 119.6(4) . .
C23 C19 H19 120.2 . .
C20 C19 H19 120.2 . .
N4 C20 C19 123.3(4) . .
N4 C20 H20 118.3 . .
C19 C20 H20 118.3 . .
N4 C21 C22 123.3(4) . .
N4 C21 H21 118.3 . .
C22 C21 H21 118.3 . .
C21 C22 C23 119.3(4) . .
C21 C22 H22 120.4 . .
C23 C22 H22 120.4 . .
C19 C23 C22 117.8(4) . .
C19 C23 C18 122.0(4) . .
C22 C23 C18 119.6(4) . .

loop_
_geom_bond_atom_site_label_1
_geom_bond_atom_site_label_2
_geom_bond_distance
_geom_bond_site_symmetry_2
Zn1 O1 1.996(2) .
Zn1 O5 2.022(2) 4_666
Zn1 O2 2.105(3) .
Zn1 N1 2.109(3) .
Zn1 N4 2.123(3) 2_546
S1 C5 1.716(4) .
S1 C2 1.739(3) .
O1 C1 1.296(4) .
O2 C3 1.237(4) .
O3 C3 1.329(4) .
O3 C4 1.449(5) .
O4 C7 1.228(5) .
O5 C7 1.254(5) .
O5 Zn1 2.021(2) 4_565
O6 C13 1.222(5) .
O7 C18 1.216(5) .
N1 C8 1.329(5) .
N1 C12 1.336(5) .
N2 C13 1.345(6) .
N2 C14 1.470(6) .
N2 C17 1.473(6) .
N3 C18 1.309(6) .
N3 C15 1.471(6) .
N3 C16 1.476(6) .
N4 C20 1.328(5) .
N4 C21 1.337(5) .
N4 Zn1 2.123(3) 2_556
C1 C2 1.392(5) .
C1 C6 1.429(5) .
C2 C3 1.422(5) .
C4 H4A 0.9600 .
C4 H4B 0.9600 .
C4 H4C 0.9600 .
C5 C6 1.352(5) .
C5 C7 1.497(5) .
C6 H6 0.9300 .
C8 C9 1.377(5) .
C8 H8 0.9300 .
C9 C10 1.376(6) .
C9 H9 0.9300 .
C10 C11 1.388(6) .
C10 C13 1.506(6) .
C11 C12 1.369(6) .
C11 H11 0.9300 .
C12 H12 0.9300 .
C14 C15 1.396(8) .
C14 H14A 0.9700 .
C14 H14B 0.9700 .
C15 H15A 0.9700 .
C15 H15B 0.9700 .
C16 C17 1.404(8) .
C16 H16A 0.9700 .
C16 H16B 0.9700 .
C17 H17A 0.9700 .
C17 H17B 0.9700 .
C18 C23 1.504(6) .
C19 C23 1.365(6) .
C19 C20 1.368(6) .
C19 H19 0.9300 .
C20 H20 0.9300 .
C21 C22 1.365(6) .
C21 H21 0.9300 .
C22 C23 1.376(6) .
C22 H22 0.9300 .
